data_7117881
loop_
_publ_author_name
'Zhang, Sheng'
'Ke, Hongshan'
'Liu, Xiangyu'
'Wei, Qing'
'Xie, Gang'
'Chen, Sanping'

_publ_section_title
;
 A nine-coordinated dysprosium(iii) compound with an oxalate-bridged
 dysprosium(iii) layer exhibiting two slow magnetic relaxation processes.
;
_journal_issue 82
_journal_name_full 'Chemical communications (Cambridge, England)'
_journal_page_first 15188
_journal_page_last 15191
_journal_paper_doi 10.1039/c5cc05694b
_journal_volume 51
_journal_year 2015
_chemical_formula_sum 'C3 H8 Dy O10'
_chemical_formula_weight 366.59
_chemical_name_systematic
; 
 ? 
;
_space_group_IT_number 14
_symmetry_cell_setting monoclinic
_symmetry_space_group_name_Hall '-P 2ybc'
_symmetry_space_group_name_H-M 'P 1 21/c 1'
_atom_sites_solution_hydrogens geom
_atom_sites_solution_primary direct
_atom_sites_solution_secondary difmap
_audit_creation_method SHELXL-97
_audit_update_record
;
2015-06-12 deposited with the CCDC.
2015-08-24 downloaded from the CCDC.
;
_cell_angle_alpha 90.00
_cell_angle_beta 114.179(2)
_cell_angle_gamma 90.00
_cell_formula_units_Z 4
_cell_length_a 10.9675(14)
_cell_length_b 9.6145(12)
_cell_length_c 9.9881(12)
_cell_measurement_reflns_used 3524
_cell_measurement_temperature 296(2)
_cell_measurement_theta_max 25.10
_cell_measurement_theta_min 1.96
_cell_volume 960.8(2)
_computing_structure_refinement 'SHELXL-97 (Sheldrick, 1997)'
_computing_structure_solution 'SHELXS-97 (Sheldrick, 1990)'
_diffrn_ambient_temperature 296(2)
_diffrn_measured_fraction_theta_full 0.994
_diffrn_measured_fraction_theta_max 0.994
_diffrn_measurement_device_type 'Bruker APEX SMART II'
_diffrn_measurement_method \w
_diffrn_radiation_monochromator graphite
_diffrn_radiation_source 'fine-focus sealed tube'
_diffrn_radiation_type MoK\a
_diffrn_radiation_wavelength 0.71073
_diffrn_reflns_av_R_equivalents 0.0294
_diffrn_reflns_av_sigmaI/netI 0.0346
_diffrn_reflns_limit_h_max 11
_diffrn_reflns_limit_h_min -13
_diffrn_reflns_limit_k_max 11
_diffrn_reflns_limit_k_min -10
_diffrn_reflns_limit_l_max 11
_diffrn_reflns_limit_l_min -7
_diffrn_reflns_number 4665
_diffrn_reflns_theta_full 25.14
_diffrn_reflns_theta_max 25.14
_diffrn_reflns_theta_min 2.04
_exptl_absorpt_coefficient_mu 7.812
_exptl_absorpt_correction_T_max 0.9019
_exptl_absorpt_correction_T_min 0.7973
_exptl_absorpt_correction_type multi-scan
_exptl_absorpt_process_details SADABS
_exptl_crystal_colour pink
_exptl_crystal_density_diffrn 2.534
_exptl_crystal_density_method 'not measured'
_exptl_crystal_description block
_exptl_crystal_F_000 688
_exptl_crystal_preparation 'Magnetic properties'
_exptl_crystal_size_max 0.27
_exptl_crystal_size_mid 0.19
_exptl_crystal_size_min 0.12
_refine_diff_density_max 3.355
_refine_diff_density_min -1.038
_refine_diff_density_rms 0.331
_refine_ls_extinction_method none
_refine_ls_goodness_of_fit_ref 1.101
_refine_ls_hydrogen_treatment mixed
_refine_ls_matrix_type full
_refine_ls_number_parameters 127
_refine_ls_number_reflns 1708
_refine_ls_number_restraints 24
_refine_ls_restrained_S_all 1.109
_refine_ls_R_factor_all 0.0425
_refine_ls_R_factor_gt 0.0373
_refine_ls_shift/su_max 0.001
_refine_ls_shift/su_mean 0.000
_refine_ls_structure_factor_coef Fsqd
_refine_ls_weighting_details 'calc w=1/[\s^2^(Fo^2^)+(0.1090P)^2^+0.9543P] where P=(Fo^2^+2Fc^2^)/3'
_refine_ls_weighting_scheme calc
_refine_ls_wR_factor_gt 0.1324
_refine_ls_wR_factor_ref 0.1464
_reflns_number_gt 1559
_reflns_number_total 1708
_reflns_threshold_expression >2sigma(I)
_cod_data_source_file c5cc05694b2.cif
_cod_data_source_block xb8294
_cod_original_sg_symbol_H-M p21/c
_cod_database_code 7117881

loop_
_symmetry_equiv_pos_as_xyz
'x, y, z'
'-x, y+1/2, -z+1/2'
'-x, -y, -z'
'x, -y-1/2, z-1/2'

loop_
_atom_site_label
_atom_site_type_symbol
_atom_site_fract_x
_atom_site_fract_y
_atom_site_fract_z
_atom_site_U_iso_or_equiv
_atom_site_adp_type
_atom_site_occupancy
_atom_site_symmetry_multiplicity
_atom_site_calc_flag
_atom_site_refinement_flags
C2 C 0.4440(10) 0.4733(10) 0.4271(12) 0.019(2) Uani 1 1 d .
O3 O 0.4889(6) 0.3567(7) -0.1096(7) 0.0198(14) Uani 1 1 d .
O1 O 0.3392(7) 0.4370(8) 0.4319(8) 0.0258(17) Uani 1 1 d .
O8 O 1.1080(7) 0.5733(7) 0.6623(8) 0.0187(15) Uani 1 1 d .
O9 O 0.7106(6) 0.3122(8) 0.4282(8) 0.0288(17) Uani 1 1 d D
Dy1 Dy 0.69064(4) 0.54269(4) 0.33098(4) 0.0125(3) Uani 1 1 d .
O2 O 0.4723(8) 0.4736(7) 0.3183(9) 0.0220(17) Uani 1 1 d .
O7 O 0.8899(6) 0.6071(7) 0.5354(8) 0.0196(15) Uani 1 1 d .
O4 O 0.6270(6) 0.3972(7) 0.1220(7) 0.0190(14) Uani 1 1 d .
O6 O 0.6670(8) 0.7816(8) 0.3836(8) 0.0347(19) Uani 1 1 d D
C3 C 0.9989(11) 0.5531(9) 0.5564(12) 0.019(2) Uani 1 1 d U
C1 C 0.5315(9) 0.4273(10) 0.0016(10) 0.0144(19) Uani 1 1 d .
O5 O 0.7966(7) 0.6822(8) 0.2028(8) 0.0292(17) Uani 1 1 d D
O10 O 0.9219(11) 0.3152(15) 0.7108(15) 0.160(8) Uani 1 1 d DU
H2 H 0.9376 0.2424 0.6629 0.240 Uiso 1 1 d RD
H1 H 0.8413 0.3345 0.7053 0.240 Uiso 1 1 d RD
H4 H 0.6151 0.8354 0.3151 0.240 Uiso 1 1 d RD
H3 H 0.7293 0.8238 0.4563 0.240 Uiso 1 1 d RD
H5 H 0.7708 0.2518 0.4718 0.240 Uiso 1 1 d RD
H6 H 0.6336 0.2925 0.4244 0.240 Uiso 1 1 d RD
H8 H 0.7603 0.7507 0.2246 0.240 Uiso 1 1 d RD
H7 H 0.8782 0.6694 0.2569 0.240 Uiso 1 1 d RD

loop_
_atom_site_aniso_label
_atom_site_aniso_U_11
_atom_site_aniso_U_22
_atom_site_aniso_U_33
_atom_site_aniso_U_23
_atom_site_aniso_U_13
_atom_site_aniso_U_12
C2 0.009(5) 0.025(5) 0.023(6) -0.005(4) 0.007(5) -0.005(4)
O3 0.018(3) 0.025(3) 0.017(4) -0.003(3) 0.008(3) 0.003(3)
O1 0.016(4) 0.043(4) 0.020(4) -0.009(3) 0.009(3) -0.013(3)
O8 0.012(3) 0.021(3) 0.019(4) -0.006(3) 0.002(3) 0.005(3)
O9 0.016(4) 0.030(4) 0.039(5) 0.010(3) 0.010(3) 0.002(3)
Dy1 0.0091(4) 0.0160(3) 0.0109(4) -0.00029(14) 0.0026(2) -0.00030(13)
O2 0.019(4) 0.032(4) 0.017(4) 0.000(3) 0.010(3) -0.004(3)
O7 0.010(3) 0.019(3) 0.028(4) -0.011(3) 0.007(3) 0.000(3)
O4 0.016(3) 0.016(3) 0.018(4) 0.003(3) -0.001(3) 0.006(3)
O6 0.050(5) 0.026(4) 0.022(4) 0.000(3) 0.008(4) 0.013(4)
C3 0.019(2) 0.020(2) 0.019(2) 0.0009(10) 0.0085(13) -0.0009(10)
C1 0.009(4) 0.024(5) 0.010(5) -0.002(4) 0.004(4) 0.001(4)
O5 0.024(4) 0.031(4) 0.036(4) 0.010(3) 0.016(4) 0.004(3)
O10 0.160(8) 0.159(8) 0.160(8) 0.0007(10) 0.065(3) -0.0005(10)

loop_
_atom_type_symbol
_atom_type_description
_atom_type_scat_dispersion_real
_atom_type_scat_dispersion_imag
_atom_type_scat_source
C C 0.0033 0.0016 'International Tables Vol C Tables 4.2.6.8 and 6.1.1.4'
H H 0.0000 0.0000 'International Tables Vol C Tables 4.2.6.8 and 6.1.1.4'
O O 0.0106 0.0060 'International Tables Vol C Tables 4.2.6.8 and 6.1.1.4'
Dy Dy -0.1892 4.4098 'International Tables Vol C Tables 4.2.6.8 and 6.1.1.4'

loop_
_geom_angle_atom_site_label_1
_geom_angle_atom_site_label_2
_geom_angle_atom_site_label_3
_geom_angle
_geom_angle_site_symmetry_1
_geom_angle_site_symmetry_3
O1 C2 O2 127.5(10) . .
O1 C2 C2 116.9(11) . 3_666
O2 C2 C2 115.5(10) . 3_666
C1 O3 Dy1 117.6(6) . 3_665
C2 O1 Dy1 120.0(7) . 3_666
C3 O8 Dy1 119.6(6) . 3_766
O4 Dy1 O7 138.1(2) . .
O4 Dy1 O9 75.9(2) . .
O7 Dy1 O9 89.6(2) . .
O4 Dy1 O6 137.8(2) . .
O7 Dy1 O6 72.9(2) . .
O9 Dy1 O6 143.1(3) . .
O4 Dy1 O2 82.2(2) . .
O7 Dy1 O2 130.7(2) . .
O9 Dy1 O2 72.1(2) . .
O6 Dy1 O2 94.6(3) . .
O4 Dy1 O8 72.1(2) . 3_766
O7 Dy1 O8 66.1(2) . 3_766
O9 Dy1 O8 68.6(2) . 3_766
O6 Dy1 O8 127.5(2) . 3_766
O2 Dy1 O8 137.1(2) . 3_766
O4 Dy1 O5 83.9(2) . .
O7 Dy1 O5 80.8(2) . .
O9 Dy1 O5 137.3(2) . .
O6 Dy1 O5 73.0(3) . .
O2 Dy1 O5 142.0(2) . .
O8 Dy1 O5 69.4(2) 3_766 .
O4 Dy1 O3 66.7(2) . 3_665
O7 Dy1 O3 141.1(2) . 3_665
O9 Dy1 O3 129.1(2) . 3_665
O6 Dy1 O3 72.7(2) . 3_665
O2 Dy1 O3 69.8(2) . 3_665
O8 Dy1 O3 125.5(2) 3_766 3_665
O5 Dy1 O3 72.2(2) . 3_665
O4 Dy1 O1 140.1(2) . 3_666
O7 Dy1 O1 66.6(2) . 3_666
O9 Dy1 O1 73.5(3) . 3_666
O6 Dy1 O1 69.7(3) . 3_666
O2 Dy1 O1 64.4(2) . 3_666
O8 Dy1 O1 118.1(2) 3_766 3_666
O5 Dy1 O1 135.9(2) . 3_666
O3 Dy1 O1 116.4(2) 3_665 3_666
C2 O2 Dy1 123.1(7) . .
C3 O7 Dy1 121.2(6) . .
C1 O4 Dy1 122.2(6) . .
O7 C3 O8 127.0(9) . .
O7 C3 C3 117.4(12) . 3_766
O8 C3 C3 115.5(11) . 3_766
O3 C1 O4 126.7(9) . .
O3 C1 C1 118.7(10) . 3_665
O4 C1 C1 114.5(10) . 3_665
H1 O10 H2 122.2 . .

loop_
_geom_bond_atom_site_label_1
_geom_bond_atom_site_label_2
_geom_bond_distance
_geom_bond_site_symmetry_2
C2 O1 1.220(12) .
C2 O2 1.247(13) .
C2 C2 1.56(2) 3_666
O3 C1 1.221(11) .
O3 Dy1 2.477(7) 3_665
O1 Dy1 2.528(7) 3_666
O8 C3 1.246(13) .
O8 Dy1 2.450(7) 3_766
O9 Dy1 2.393(7) .
Dy1 O4 2.369(6) .
Dy1 O7 2.382(6) .
Dy1 O6 2.394(7) .
Dy1 O2 2.438(8) .
Dy1 O8 2.450(7) 3_766
Dy1 O5 2.450(7) .
Dy1 O3 2.477(7) 3_665
Dy1 O1 2.528(7) 3_666
O7 C3 1.240(12) .
O4 C1 1.263(11) .
C3 C3 1.528(19) 3_766
C1 C1 1.553(18) 3_665
O10 H1 0.8827 .
O10 H2 0.9032 .
